data_7036688
loop_
_publ_author_name
'Fedin, Matvey V.'
'Veber, Sergey L.'
'Bagryanskaya, Elena G.'
'Romanenko, Galina V.'
'Ovcharenko, Victor I.'

_publ_section_title
;
 Spatial distribution of phases during gradual magnetostructural
 transitions in copper(ii)-nitroxide based molecular magnets.
;
_journal_issue 43
_journal_name_full 'Dalton transactions (Cambridge, England : 2003)'
_journal_page_first 18823
_journal_page_last 18830
_journal_paper_doi 10.1039/c5dt03441h
_journal_volume 44
_journal_year 2015
_chemical_formula_sum 'C23 H23 Cu F12 N4 O6'
_chemical_formula_weight 742.99
_space_group_crystal_system monoclinic
_space_group_IT_number 14
_space_group_name_Hall '-P 2yn'
_space_group_name_H-M_alt 'P 1 21/n 1'
_symmetry_space_group_name_Hall '-P 2yn'
_symmetry_space_group_name_H-M 'P 1 21/n 1'
_atom_sites_solution_hydrogens geom
_audit_creation_method SHELXL-2014/6
_audit_update_record
;
2015-08-12 deposited with the CCDC.
2015-09-29 downloaded from the CCDC.
;
_cell_angle_alpha 90
_cell_angle_beta 125.423(2)
_cell_angle_gamma 90
_cell_formula_units_Z 8
_cell_length_a 29.944(2)
_cell_length_b 9.6596(7)
_cell_length_c 25.0248(19)
_cell_measurement_reflns_used 9084
_cell_measurement_temperature 100(2)
_cell_measurement_theta_max 67.72
_cell_measurement_theta_min 4.34
_cell_volume 5898.5(7)
_computing_cell_refinement 'Bruker SAINT'
_computing_data_collection 'Bruker APEX2'
_computing_data_reduction 'Bruker SAINT'
_computing_molecular_graphics 'Bruker SHELXTL'
_computing_publication_material 'Bruker SHELXTL'
_computing_structure_refinement 'SHELXL-2014/6 (Sheldrick, 2014)'
_computing_structure_solution 'SHELXS-97 (Sheldrick 2008)'
_diffrn_ambient_temperature 100(2)
_diffrn_measured_fraction_theta_full 0.989
_diffrn_measured_fraction_theta_max 0.988
_diffrn_measurement_device_type 'Bruker APEX-II CCD'
_diffrn_measurement_method '\f and \w scans'
_diffrn_radiation_type CuK\a
_diffrn_radiation_wavelength 1.54178
_diffrn_reflns_av_R_equivalents 0.0351
_diffrn_reflns_av_unetI/netI 0.0212
_diffrn_reflns_laue_measured_fraction_full 0.989
_diffrn_reflns_laue_measured_fraction_max 0.988
_diffrn_reflns_limit_h_max 35
_diffrn_reflns_limit_h_min -34
_diffrn_reflns_limit_k_max 11
_diffrn_reflns_limit_k_min -11
_diffrn_reflns_limit_l_max 29
_diffrn_reflns_limit_l_min -29
_diffrn_reflns_number 81561
_diffrn_reflns_point_group_measured_fraction_full 0.989
_diffrn_reflns_point_group_measured_fraction_max 0.988
_diffrn_reflns_theta_full 67.679
_diffrn_reflns_theta_max 67.713
_diffrn_reflns_theta_min 1.850
_exptl_absorpt_coefficient_mu 2.176
_exptl_absorpt_correction_type none
_exptl_crystal_colour dark
_exptl_crystal_density_diffrn 1.673
_exptl_crystal_description bulk
_exptl_crystal_F_000 2992
_exptl_crystal_size_max 0.26
_exptl_crystal_size_mid 0.24
_exptl_crystal_size_min 0.18
_refine_diff_density_max 0.496
_refine_diff_density_min -0.358
_refine_diff_density_rms 0.051
_refine_ls_extinction_method none
_refine_ls_goodness_of_fit_ref 1.072
_refine_ls_hydrogen_treatment constr
_refine_ls_matrix_type full
_refine_ls_number_parameters 940
_refine_ls_number_reflns 10560
_refine_ls_number_restraints 0
_refine_ls_restrained_S_all 1.072
_refine_ls_R_factor_all 0.0333
_refine_ls_R_factor_gt 0.0312
_refine_ls_shift/su_max 0.001
_refine_ls_shift/su_mean 0.000
_refine_ls_structure_factor_coef Fsqd
_refine_ls_weighting_details 'w=1/[\s^2^(Fo^2^)+(0.0462P)^2^+3.2797P] where P=(Fo^2^+2Fc^2^)/3'
_refine_ls_weighting_scheme calc
_refine_ls_wR_factor_gt 0.0876
_refine_ls_wR_factor_ref 0.0895
_reflns_Friedel_coverage 0.000
_reflns_number_gt 9820
_reflns_number_total 10560
_reflns_threshold_expression 'I > 2\s(I)'
_cod_data_source_file c5dt03441h2.cif
_cod_data_source_block 100
_cod_depositor_comments 'Adding full bibliography for 7036688--7036694.cif.'
_cod_original_cell_volume 5898.6(8)
_cod_database_code 7036688
_shelx_space_group_comment
; 
The symmetry employed for this shelxl refinement is uniquely defined 
by the following loop, which should always be used as a source of 
symmetry information in preference to the above space-group names. 
They are only intended as comments. 
;
_shelxl_version_number 2014/6

loop_
_space_group_symop_operation_xyz
'x, y, z'
'-x+1/2, y+1/2, -z+1/2'
'-x, -y, -z'
'x-1/2, -y-1/2, z-1/2'

loop_
_atom_site_label
_atom_site_type_symbol
_atom_site_fract_x
_atom_site_fract_y
_atom_site_fract_z
_atom_site_U_iso_or_equiv
_atom_site_adp_type
_atom_site_occupancy
_atom_site_site_symmetry_order
_atom_site_calc_flag
_atom_site_refinement_flags_posn
_atom_site_refinement_flags_adp
_atom_site_refinement_flags_occupancy
_atom_site_disorder_assembly
_atom_site_disorder_group
Cu1 Cu 1.0000 1.5000 0.0000 0.01832(8) Uani 1 2 d S . P . .
O1 O 0.97846(4) 1.43406(11) -0.08657(5) 0.0225(2) Uani 1 1 d . . . . .
C1 C 0.95838(8) 1.2776(2) -0.16935(9) 0.0330(4) Uani 1 1 d . . . . .
F1 F 0.9568(4) 1.1450(8) -0.1785(4) 0.071(3) Uani 0.5 1 d . . P A 1
F2 F 0.9898(2) 1.3226(6) -0.1880(2) 0.0760(15) Uani 0.5 1 d . . P A 1
F3 F 0.9123(3) 1.3330(7) -0.2055(3) 0.071(2) Uani 0.5 1 d . . P A 1
F1A F 0.9680(4) 1.1567(8) -0.1821(4) 0.069(3) Uani 0.5 1 d . . P A 2
F2A F 0.9652(2) 1.3719(5) -0.2016(2) 0.0663(14) Uani 0.5 1 d . . P A 2
F3A F 0.9035(3) 1.2776(7) -0.1985(3) 0.068(2) Uani 0.5 1 d . . P A 2
C2 C 0.98759(7) 1.31309(17) -0.09639(8) 0.0234(3) Uani 1 1 d . . . . .
C3 C 1.01911(7) 1.21034(17) -0.05066(8) 0.0257(3) Uani 1 1 d . . . . .
H3A H 1.0213 1.1219 -0.0656 0.031 Uiso 1 1 calc R U . . .
C4 C 1.04752(6) 1.23348(16) 0.01638(8) 0.0213(3) Uani 1 1 d . . . . .
C5 C 1.08009(7) 1.11212(18) 0.06243(9) 0.0290(4) Uani 1 1 d . . . . .
F4 F 1.0627(6) 0.9898(13) 0.0314(7) 0.0364(19) Uani 0.5 1 d . . P B 1
F5 F 1.0748(5) 1.1030(14) 0.1110(6) 0.052(3) Uani 0.5 1 d . . P B 1
F6 F 1.1299(5) 1.1243(12) 0.0883(6) 0.061(3) Uani 0.5 1 d . . P B 1
F4A F 1.0689(5) 1.0983(13) 0.1069(6) 0.037(2) Uani 0.5 1 d . . P B 2
F5A F 1.1364(4) 1.1332(11) 0.0964(5) 0.0380(15) Uani 0.5 1 d . . P B 2
F6A F 1.0700(6) 0.9928(13) 0.0321(6) 0.045(3) Uani 0.5 1 d . . P B 2
O2 O 1.05024(4) 1.34183(11) 0.04563(5) 0.0207(2) Uani 1 1 d . . . . .
Cu2 Cu 0.75265(2) 1.25628(2) 0.00097(2) 0.01713(7) Uani 1 1 d . . . . .
O3 O 0.71162(5) 1.10418(11) 0.00527(6) 0.0259(2) Uani 1 1 d . . . . .
C6 C 0.68180(8) 0.88409(18) 0.00969(10) 0.0324(4) Uani 1 1 d . . . . .
F7 F 0.63806(6) 0.90957(15) -0.04954(8) 0.0741(5) Uani 1 1 d . . . . .
F8 F 0.66652(7) 0.89311(14) 0.05017(9) 0.0684(5) Uani 1 1 d . . . . .
F9 F 0.69567(5) 0.75349(10) 0.01114(7) 0.0410(3) Uani 1 1 d . . . . .
C7 C 0.72834(7) 0.98638(16) 0.03038(9) 0.0246(3) Uani 1 1 d . . . . .
C8 C 0.78155(7) 0.93935(17) 0.07448(9) 0.0286(4) Uani 1 1 d . . . . .
H8A H 0.7873 0.8456 0.0885 0.034 Uiso 1 1 calc R U . . .
C9 C 0.82709(7) 1.02553(18) 0.09894(8) 0.0259(3) Uani 1 1 d . . . . .
C10 C 0.88442(8) 0.9627(2) 0.14711(10) 0.0373(4) Uani 1 1 d . . . . .
F10 F 0.88413(5) 0.83388(13) 0.16522(6) 0.0510(3) Uani 1 1 d . . . . .
F11 F 0.91329(6) 1.03839(16) 0.20144(6) 0.0636(4) Uani 1 1 d . . . . .
F12 F 0.91178(5) 0.96167(16) 0.12002(7) 0.0593(4) Uani 1 1 d . . . . .
O4 O 0.82777(5) 1.14962(12) 0.08681(6) 0.0259(2) Uani 1 1 d . . . . .
O5 O 0.67928(5) 1.36497(12) -0.08648(6) 0.0255(2) Uani 1 1 d . . . . .
C11 C 0.62464(8) 1.5583(2) -0.14198(9) 0.0337(4) Uani 1 1 d . . . . .
F13 F 0.60071(5) 1.56978(15) -0.11093(6) 0.0508(3) Uani 1 1 d . . . . .
F14 F 0.59159(5) 1.48277(15) -0.19512(6) 0.0587(4) Uani 1 1 d . . . . .
F15 F 0.62603(5) 1.68461(13) -0.16208(7) 0.0546(4) Uani 1 1 d . . . . .
C12 C 0.68134(7) 1.48978(17) -0.09650(8) 0.0245(3) Uani 1 1 d . . . . .
C13 C 0.72751(7) 1.57322(17) -0.07129(9) 0.0267(3) Uani 1 1 d . . . . .
H13A H 0.7226 1.6664 -0.0859 0.032 Uiso 1 1 calc R U . . .
C14 C 0.78024(7) 1.52529(17) -0.02576(8) 0.0233(3) Uani 1 1 d . . . . .
C15 C 0.82790(8) 1.62616(19) -0.00058(10) 0.0327(4) Uani 1 1 d . . . . .
F16 F 0.8118(5) 1.7660(14) -0.0205(5) 0.0349(12) Uani 0.5 1 d . . P C 1
F17 F 0.8549(2) 1.6410(6) 0.0655(2) 0.0411(10) Uani 0.5 1 d . . P C 1
F18 F 0.8649(2) 1.5818(7) -0.0083(3) 0.0433(10) Uani 0.5 1 d . . P C 1
F16A F 0.8525(3) 1.5937(9) -0.0296(5) 0.123(3) Uani 0.5 1 d . . P C 2
F17A F 0.8145(6) 1.7416(15) -0.0213(6) 0.056(3) Uani 0.5 1 d . . P C 2
F18A F 0.8634(3) 1.6218(8) 0.0605(4) 0.122(3) Uani 0.5 1 d . . P C 2
O6 O 0.79608(5) 1.40681(11) -0.00031(6) 0.0240(2) Uani 1 1 d . . . . .
Cu3 Cu 0.5000 1.0000 0.0000 0.01705(8) Uani 1 2 d S . P . .
O7 O 0.44790(4) 1.15631(11) -0.04053(5) 0.0190(2) Uani 1 1 d . . . . .
C16 C 0.40596(7) 1.37025(16) -0.05000(8) 0.0235(3) Uani 1 1 d . . . . .
F19 F 0.43525(4) 1.48065(11) -0.04483(6) 0.0374(3) Uani 1 1 d . . . . .
F20 F 0.37220(5) 1.33902(12) -0.11265(5) 0.0451(3) Uani 1 1 d . . . . .
F21 F 0.37569(4) 1.41085(10) -0.02934(5) 0.0342(2) Uani 1 1 d . . . . .
C17 C 0.44450(6) 1.25013(15) -0.00875(8) 0.0197(3) Uani 1 1 d . . . . .
C18 C 0.47230(7) 1.26225(16) 0.05916(8) 0.0240(3) Uani 1 1 d . . . . .
H18A H 0.4632 1.3359 0.0763 0.029 Uiso 1 1 calc R U . . .
C19 C 0.51271(6) 1.16971(16) 0.10188(8) 0.0200(3) Uani 1 1 d . . . . .
C20 C 0.54320(7) 1.19493(17) 0.17568(8) 0.0250(3) Uani 1 1 d . . . . .
F22 F 0.5927(7) 1.2363(17) 0.1995(8) 0.049(3) Uani 0.5 1 d . . P D 1
F23 F 0.5449(8) 1.0820(17) 0.2070(10) 0.037(3) Uani 0.5 1 d . . P D 1
F24 F 0.5205(6) 1.2941(17) 0.1899(7) 0.0378(19) Uani 0.5 1 d . . P D 1
F22A F 0.5269(6) 1.3042(18) 0.1899(7) 0.051(3) Uani 0.5 1 d . . P D 2
F23A F 0.5982(7) 1.2050(17) 0.2060(9) 0.0401(19) Uani 0.5 1 d . . P D 2
F24A F 0.5372(8) 1.0864(19) 0.2039(10) 0.040(3) Uani 0.5 1 d . . P D 2
O8 O 0.52956(4) 1.06416(11) 0.08887(5) 0.0189(2) Uani 1 1 d . . . . .
O1R O 0.73340(4) 1.38793(11) 0.04759(5) 0.0209(2) Uani 1 1 d . . . . .
N2R N 0.74117(5) 1.36234(13) 0.10375(6) 0.0197(3) Uani 1 1 d . . . . .
C3R C 0.78809(6) 1.42554(17) 0.16670(8) 0.0218(3) Uani 1 1 d . . . . .
C4R C 0.84113(7) 1.41522(19) 0.17188(8) 0.0285(4) Uani 1 1 d . . . . .
H4RA H 0.8710 1.4570 0.2132 0.043 Uiso 1 1 calc R U . . .
H4RB H 0.8495 1.3177 0.1708 0.043 Uiso 1 1 calc R U . . .
H4RC H 0.8370 1.4644 0.1350 0.043 Uiso 1 1 calc R U . . .
C5R C 0.77252(7) 1.57749(17) 0.16465(9) 0.0282(4) Uani 1 1 d . . . . .
H5RA H 0.8018 1.6243 0.2047 0.042 Uiso 1 1 calc R U . . .
H5RB H 0.7674 1.6229 0.1264 0.042 Uiso 1 1 calc R U . . .
H5RC H 0.7384 1.5825 0.1614 0.042 Uiso 1 1 calc R U . . .
C6R C 0.78575(6) 1.33653(17) 0.21662(8) 0.0221(3) Uani 1 1 d . . . . .
C7R C 0.80212(7) 1.41068(18) 0.27915(8) 0.0290(4) Uani 1 1 d . . . . .
H7RA H 0.8413 1.4324 0.3052 0.044 Uiso 1 1 calc R U . . .
H7RB H 0.7811 1.4966 0.2679 0.044 Uiso 1 1 calc R U . . .
H7RC H 0.7945 1.3508 0.3046 0.044 Uiso 1 1 calc R U . . .
C8R C 0.81567(7) 1.19757(18) 0.23209(8) 0.0276(4) Uani 1 1 d . . . . .
H8RA H 0.8553 1.2136 0.2590 0.041 Uiso 1 1 calc R U . . .
H8RB H 0.8064 1.1384 0.2561 0.041 Uiso 1 1 calc R U . . .
H8RC H 0.8044 1.1520 0.1911 0.041 Uiso 1 1 calc R U . . .
N9R N 0.72559(5) 1.30190(14) 0.17552(6) 0.0214(3) Uani 1 1 d . . . . .
O10R O 0.70113(5) 1.25694(13) 0.19986(6) 0.0289(3) Uani 1 1 d . . . . .
C11R C 0.70396(6) 1.30602(16) 0.11044(8) 0.0198(3) Uani 1 1 d . . . . .
C12R C 0.65056(6) 1.25632(15) 0.05877(8) 0.0190(3) Uani 1 1 d . . . . .
C13R C 0.61343(6) 1.17816(16) 0.06387(8) 0.0209(3) Uani 1 1 d . . . . .
H13B H 0.6190 1.1539 0.1041 0.025 Uiso 1 1 calc R U . . .
N14R N 0.56963(5) 1.14280(14) 0.00516(7) 0.0219(3) Uani 1 1 d . . . . .
N15R N 0.57837(5) 1.19846(14) -0.03833(6) 0.0203(3) Uani 1 1 d . . . . .
C16R C 0.54118(6) 1.17113(17) -0.10898(8) 0.0243(3) Uani 1 1 d . . . . .
H16A H 0.5371 1.0698 -0.1161 0.029 Uiso 1 1 calc R U . . .
H16T H 0.5579 1.2077 -0.1306 0.029 Uiso 1 1 calc R U . . .
C17R C 0.48474(6) 1.23504(17) -0.14122(8) 0.0240(3) Uani 1 1 d . . . . .
H17A H 0.4621 1.2125 -0.1886 0.029 Uiso 1 1 calc R U . . .
H17B H 0.4669 1.1936 -0.1219 0.029 Uiso 1 1 calc R U . . .
C18R C 0.48682(7) 1.39121(18) -0.13300(9) 0.0345(4) Uani 1 1 d . . . . .
H18B H 0.4495 1.4272 -0.1546 0.052 Uiso 1 1 calc R U . . .
H18C H 0.5085 1.4142 -0.0862 0.052 Uiso 1 1 calc R U . . .
H18D H 0.5037 1.4330 -0.1529 0.052 Uiso 1 1 calc R U . . .
C19R C 0.62578(6) 1.26693(16) -0.00821(8) 0.0198(3) Uani 1 1 d . . . . .
H19A H 0.6399 1.3141 -0.0287 0.024 Uiso 1 1 calc R U . . .
O1S O 0.76684(4) 1.12378(11) -0.05012(5) 0.0224(2) Uani 1 1 d . . . . .
N2S N 0.75547(5) 1.15221(14) -0.10781(6) 0.0216(3) Uani 1 1 d . . . . .
C3S C 0.70732(7) 1.08785(17) -0.16940(8) 0.0252(3) Uani 1 1 d . . . . .
C4S C 0.65610(7) 1.0931(2) -0.17043(9) 0.0313(4) Uani 1 1 d . . . . .
H4SA H 0.6255 1.0506 -0.2110 0.047 Uiso 1 1 calc R U . . .
H4SB H 0.6626 1.0424 -0.1326 0.047 Uiso 1 1 calc R U . . .
H4SC H 0.6472 1.1898 -0.1684 0.047 Uiso 1 1 calc R U . . .
C5S C 0.72391(7) 0.93699(18) -0.16816(9) 0.0298(4) Uani 1 1 d . . . . .
H5SA H 0.6940 0.8888 -0.2073 0.045 Uiso 1 1 calc R U . . .
H5SB H 0.7569 0.9347 -0.1675 0.045 Uiso 1 1 calc R U . . .
H5SC H 0.7314 0.8910 -0.1289 0.045 Uiso 1 1 calc R U . . .
C6S C 0.70608(7) 1.17861(18) -0.22139(8) 0.0267(4) Uani 1 1 d . . . . .
C7S C 0.68758(8) 1.1050(2) -0.28495(8) 0.0343(4) Uani 1 1 d . . . . .
H7SA H 0.6487 1.0812 -0.3090 0.051 Uiso 1 1 calc R U . . .
H7SB H 0.6930 1.1662 -0.3119 0.051 Uiso 1 1 calc R U . . .
H7SC H 0.7091 1.0204 -0.2748 0.051 Uiso 1 1 calc R U . . .
C8S C 0.67547(8) 1.31560(19) -0.23566(9) 0.0338(4) Uani 1 1 d . . . . .
H8SA H 0.6360 1.2976 -0.2603 0.051 Uiso 1 1 calc R U . . .
H8SB H 0.6882 1.3616 -0.1942 0.051 Uiso 1 1 calc R U . . .
H8SC H 0.6826 1.3754 -0.2616 0.051 Uiso 1 1 calc R U . . .
N9S N 0.76583(6) 1.21620(15) -0.18371(7) 0.0253(3) Uani 1 1 d . . . . .
O10S O 0.78771(5) 1.26303(14) -0.21084(6) 0.0345(3) Uani 1 1 d . . . . .
C11S C 0.79044(6) 1.20969(16) -0.11805(8) 0.0218(3) Uani 1 1 d . . . . .
C12S C 0.84557(6) 1.25265(16) -0.06816(8) 0.0205(3) Uani 1 1 d . . . . .
C13S C 0.88179(6) 1.33140(16) -0.07460(8) 0.0218(3) Uani 1 1 d . . . . .
H13C H 0.8734 1.3668 -0.1149 0.026 Uiso 1 1 calc R U . . .
N14S N 0.92930(5) 1.34953(14) -0.01675(7) 0.0220(3) Uani 1 1 d . . . . .
N15S N 0.92385(5) 1.28162(14) 0.02703(6) 0.0214(3) Uani 1 1 d . . . . .
C16S C 0.96840(6) 1.27527(19) 0.09724(8) 0.0259(3) Uani 1 1 d . . . . .
H16D H 1.0016 1.3190 0.1050 0.031 Uiso 1 1 calc R U . . .
H16E H 0.9771 1.1772 0.1109 0.031 Uiso 1 1 calc R U . . .
C17S C 0.95347(7) 1.3477(2) 0.13856(8) 0.0354(4) Uani 1 1 d . . . . .
H17E H 0.9186 1.3096 0.1282 0.042 Uiso 1 1 calc R U . . .
H17F H 0.9481 1.4477 0.1280 0.042 Uiso 1 1 calc R U . . .
C18S C 0.99833(9) 1.3283(3) 0.21137(10) 0.0498(6) Uani 1 1 d . . . . .
H18H H 0.9879 1.3759 0.2372 0.075 Uiso 1 1 calc R U . . .
H18I H 1.0032 1.2294 0.2220 0.075 Uiso 1 1 calc R U . . .
H18J H 1.0328 1.3672 0.2218 0.075 Uiso 1 1 calc R U . . .
C19S C 0.87462(6) 1.22349(17) -0.00171(8) 0.0216(3) Uani 1 1 d . . . . .
H19B H 0.8619 1.1720 0.0193 0.026 Uiso 1 1 calc R U . . .

loop_
_atom_site_aniso_label
_atom_site_aniso_U_11
_atom_site_aniso_U_22
_atom_site_aniso_U_33
_atom_site_aniso_U_23
_atom_site_aniso_U_13
_atom_site_aniso_U_12
Cu1 0.01827(16) 0.01735(16) 0.01811(16) -0.00126(12) 0.00984(14) 0.00079(12)
O1 0.0248(6) 0.0218(6) 0.0221(5) -0.0007(4) 0.0143(5) -0.0003(4)
C1 0.0388(10) 0.0320(9) 0.0253(9) -0.0029(7) 0.0170(8) 0.0043(8)
F1 0.126(6) 0.027(2) 0.027(2) -0.0141(16) 0.025(3) -0.010(3)
F2 0.097(4) 0.107(5) 0.048(3) -0.019(2) 0.055(3) -0.029(3)
F3 0.062(4) 0.087(4) 0.0225(16) -0.006(2) 0.000(2) 0.045(3)
F1A 0.081(3) 0.071(5) 0.026(2) -0.006(3) 0.014(2) 0.051(4)
F2A 0.106(4) 0.060(3) 0.0334(19) -0.0068(16) 0.040(3) -0.023(2)
F3A 0.0257(15) 0.130(6) 0.029(2) -0.028(3) 0.0057(16) -0.002(3)
C2 0.0210(8) 0.0255(8) 0.0241(8) -0.0034(6) 0.0134(7) -0.0019(6)
C3 0.0254(8) 0.0221(8) 0.0269(8) -0.0049(7) 0.0135(7) 0.0015(7)
C4 0.0161(7) 0.0206(8) 0.0264(8) -0.0016(6) 0.0119(7) -0.0002(6)
C5 0.0239(9) 0.0266(9) 0.0278(9) -0.0019(7) 0.0099(8) 0.0040(7)
F4 0.033(2) 0.022(3) 0.043(3) 0.005(2) 0.016(2) 0.001(2)
F5 0.077(6) 0.042(5) 0.030(3) 0.011(3) 0.027(3) 0.027(3)
F6 0.019(3) 0.042(3) 0.079(6) 0.022(3) 0.003(3) 0.005(2)
F4A 0.041(2) 0.034(3) 0.045(5) 0.014(3) 0.031(3) 0.006(2)
F5A 0.011(2) 0.054(3) 0.0341(18) 0.0048(17) 0.004(2) 0.0036(18)
F6A 0.052(5) 0.025(4) 0.032(3) -0.008(2) 0.010(3) 0.016(3)
O2 0.0173(5) 0.0210(5) 0.0214(5) -0.0021(4) 0.0098(5) -0.0002(4)
Cu2 0.01666(13) 0.01686(13) 0.01755(13) 0.00097(8) 0.00973(10) -0.00061(8)
O3 0.0269(6) 0.0204(6) 0.0378(7) 0.0025(5) 0.0230(5) 0.0014(5)
C6 0.0325(9) 0.0222(8) 0.0466(11) 0.0019(8) 0.0252(9) -0.0007(7)
F7 0.0396(7) 0.0490(8) 0.0797(11) 0.0219(7) 0.0038(7) -0.0169(6)
F8 0.0880(11) 0.0501(8) 0.1234(13) -0.0340(8) 0.0935(11) -0.0325(7)
F9 0.0422(6) 0.0212(5) 0.0651(8) -0.0053(5) 0.0341(6) -0.0043(4)
C7 0.0322(9) 0.0195(8) 0.0314(9) 0.0000(6) 0.0238(8) 0.0003(7)
C8 0.0341(9) 0.0211(8) 0.0318(9) 0.0046(7) 0.0197(8) 0.0011(7)
C9 0.0320(9) 0.0279(9) 0.0202(8) 0.0016(7) 0.0165(7) 0.0012(7)
C10 0.0334(10) 0.0384(10) 0.0315(10) 0.0068(8) 0.0137(8) 0.0005(8)
F10 0.0432(7) 0.0412(7) 0.0475(7) 0.0188(5) 0.0142(6) 0.0073(5)
F11 0.0499(8) 0.0595(8) 0.0358(7) -0.0042(6) -0.0012(6) -0.0002(7)
F12 0.0391(7) 0.0763(9) 0.0676(9) 0.0266(8) 0.0339(7) 0.0210(7)
O4 0.0295(6) 0.0240(6) 0.0258(6) -0.0010(5) 0.0170(5) -0.0024(5)
O5 0.0299(6) 0.0239(6) 0.0247(6) -0.0018(5) 0.0169(5) -0.0031(5)
C11 0.0307(9) 0.0363(10) 0.0302(9) 0.0071(8) 0.0154(8) 0.0014(8)
F13 0.0354(6) 0.0696(9) 0.0533(7) 0.0129(6) 0.0291(6) 0.0150(6)
F14 0.0435(7) 0.0611(8) 0.0346(7) -0.0061(6) 0.0015(6) 0.0044(6)
F15 0.0379(7) 0.0464(7) 0.0637(8) 0.0282(6) 0.0204(6) 0.0092(5)
C12 0.0295(9) 0.0275(9) 0.0205(8) 0.0014(6) 0.0168(7) 0.0011(7)
C13 0.0310(9) 0.0215(8) 0.0313(9) 0.0052(7) 0.0202(8) 0.0020(7)
C14 0.0289(8) 0.0205(8) 0.0292(8) -0.0001(7) 0.0219(7) 0.0002(7)
C15 0.0302(10) 0.0220(9) 0.0490(12) 0.0030(8) 0.0248(9) 0.0009(7)
F16 0.038(2) 0.008(4) 0.054(3) 0.0052(16) 0.0239(18) 0.001(2)
F17 0.050(2) 0.0440(19) 0.0255(17) -0.0185(15) 0.0200(19) -0.0281(16)
F18 0.0263(13) 0.0310(17) 0.079(2) -0.0116(14) 0.0344(14) -0.0056(12)
F16A 0.148(6) 0.070(4) 0.273(10) -0.082(6) 0.193(7) -0.064(4)
F17A 0.039(3) 0.009(4) 0.101(5) 0.009(2) 0.030(2) 0.000(2)
F18A 0.059(3) 0.086(4) 0.112(6) 0.056(4) -0.014(3) -0.033(3)
O6 0.0249(6) 0.0215(6) 0.0306(6) 0.0028(5) 0.0190(5) 0.0016(4)
Cu3 0.01523(16) 0.01631(16) 0.01626(16) -0.00120(11) 0.00721(13) 0.00199(11)
O7 0.0170(5) 0.0186(5) 0.0192(5) -0.0013(4) 0.0092(4) 0.0011(4)
C16 0.0226(8) 0.0208(8) 0.0223(8) -0.0019(6) 0.0103(7) 0.0023(6)
F19 0.0329(6) 0.0275(5) 0.0492(7) 0.0139(5) 0.0222(5) 0.0037(4)
F20 0.0434(6) 0.0382(6) 0.0214(5) -0.0035(4) 0.0003(5) 0.0180(5)
F21 0.0333(5) 0.0311(5) 0.0435(6) 0.0080(4) 0.0252(5) 0.0135(4)
C17 0.0160(7) 0.0178(7) 0.0220(8) -0.0012(6) 0.0092(6) -0.0008(6)
C18 0.0241(8) 0.0202(8) 0.0227(8) -0.0039(6) 0.0107(7) 0.0042(6)
C19 0.0182(7) 0.0192(7) 0.0200(8) -0.0028(6) 0.0096(6) -0.0025(6)
C20 0.0248(9) 0.0219(8) 0.0217(8) -0.0015(6) 0.0097(7) 0.0028(7)
F22 0.028(5) 0.080(8) 0.023(4) -0.017(4) 0.005(3) -0.017(4)
F23 0.054(5) 0.023(4) 0.019(2) 0.006(3) 0.013(3) 0.013(4)
F24 0.049(3) 0.038(4) 0.027(3) 0.005(3) 0.023(3) 0.022(2)
F22A 0.073(6) 0.035(3) 0.018(3) -0.010(2) 0.010(3) 0.020(3)
F23A 0.017(2) 0.065(5) 0.022(2) -0.003(3) 0.0023(18) -0.001(3)
F24A 0.049(4) 0.041(7) 0.025(4) -0.002(4) 0.019(3) -0.012(4)
O8 0.0176(5) 0.0179(5) 0.0184(5) -0.0010(4) 0.0089(4) 0.0010(4)
O1R 0.0207(5) 0.0217(5) 0.0183(5) 0.0026(4) 0.0102(5) -0.0007(4)
N2R 0.0163(6) 0.0206(6) 0.0172(6) 0.0008(5) 0.0068(5) -0.0026(5)
C3R 0.0168(7) 0.0237(8) 0.0178(7) -0.0033(6) 0.0059(6) -0.0044(6)
C4R 0.0178(8) 0.0366(9) 0.0241(8) -0.0043(7) 0.0080(7) -0.0071(7)
C5R 0.0280(9) 0.0232(8) 0.0263(8) -0.0003(7) 0.0116(7) -0.0040(7)
C6R 0.0167(7) 0.0245(8) 0.0174(7) -0.0012(6) 0.0055(6) -0.0020(6)
C7R 0.0283(9) 0.0310(9) 0.0206(8) -0.0038(7) 0.0101(7) -0.0017(7)
C8R 0.0237(8) 0.0270(9) 0.0235(8) 0.0020(7) 0.0087(7) 0.0022(7)
N9R 0.0188(6) 0.0234(7) 0.0190(6) 0.0014(5) 0.0091(6) -0.0013(5)
O10R 0.0273(6) 0.0361(7) 0.0250(6) 0.0020(5) 0.0161(5) -0.0040(5)
C11R 0.0177(7) 0.0181(7) 0.0198(7) 0.0012(6) 0.0087(6) -0.0002(6)
C12R 0.0152(7) 0.0182(7) 0.0196(8) 0.0011(6) 0.0078(6) 0.0012(6)
C13R 0.0163(7) 0.0226(8) 0.0215(8) 0.0008(6) 0.0096(6) -0.0010(6)
N14R 0.0179(6) 0.0229(7) 0.0225(7) 0.0024(5) 0.0103(6) -0.0016(5)
N15R 0.0150(6) 0.0234(7) 0.0184(6) 0.0009(5) 0.0073(5) -0.0008(5)
C16R 0.0212(8) 0.0283(8) 0.0186(8) -0.0027(6) 0.0088(7) -0.0046(6)
C17R 0.0187(8) 0.0278(8) 0.0186(7) 0.0007(6) 0.0070(6) -0.0023(6)
C18R 0.0287(9) 0.0293(9) 0.0347(10) 0.0028(7) 0.0123(8) 0.0006(7)
C19R 0.0156(7) 0.0193(7) 0.0225(8) 0.0017(6) 0.0099(6) 0.0002(6)
O1S 0.0202(5) 0.0239(6) 0.0195(5) 0.0040(4) 0.0095(5) 0.0007(4)
N2S 0.0172(6) 0.0225(7) 0.0186(6) 0.0011(5) 0.0068(5) -0.0020(5)
C3S 0.0195(8) 0.0261(8) 0.0197(8) -0.0024(6) 0.0054(7) -0.0032(6)
C4S 0.0189(8) 0.0364(10) 0.0279(9) -0.0043(7) 0.0073(7) -0.0045(7)
C5S 0.0284(9) 0.0242(9) 0.0289(9) -0.0003(7) 0.0121(8) -0.0021(7)
C6S 0.0231(8) 0.0261(8) 0.0193(8) -0.0009(6) 0.0057(7) -0.0007(7)
C7S 0.0340(10) 0.0351(10) 0.0206(8) -0.0050(7) 0.0083(8) -0.0027(8)
C8S 0.0323(9) 0.0311(9) 0.0255(9) 0.0027(7) 0.0096(8) 0.0051(7)
N9S 0.0254(7) 0.0262(7) 0.0195(7) 0.0006(5) 0.0103(6) -0.0027(6)
O10S 0.0398(7) 0.0397(7) 0.0248(6) 0.0006(5) 0.0192(6) -0.0068(6)
C11S 0.0210(8) 0.0201(7) 0.0194(8) 0.0010(6) 0.0089(7) 0.0006(6)
C12S 0.0179(7) 0.0214(8) 0.0206(8) -0.0001(6) 0.0102(7) 0.0006(6)
C13S 0.0201(8) 0.0243(8) 0.0210(8) 0.0015(6) 0.0119(7) 0.0007(6)
N14S 0.0201(6) 0.0239(7) 0.0220(7) 0.0025(5) 0.0122(6) 0.0008(5)
N15S 0.0173(6) 0.0265(7) 0.0197(7) 0.0021(5) 0.0103(6) 0.0001(5)
C16S 0.0151(7) 0.0361(9) 0.0198(8) 0.0039(7) 0.0063(7) -0.0010(6)
C17S 0.0239(9) 0.0557(12) 0.0240(9) -0.0051(8) 0.0125(8) -0.0051(8)
C18S 0.0382(11) 0.0797(17) 0.0244(10) -0.0037(10) 0.0140(9) -0.0098(11)
C19S 0.0176(7) 0.0245(8) 0.0216(8) 0.0006(6) 0.0107(7) -0.0009(6)

loop_
_atom_type_symbol
_atom_type_description
_atom_type_scat_dispersion_real
_atom_type_scat_dispersion_imag
_atom_type_scat_source
C C 0.0181 0.0091 'International Tables Vol C Tables 4.2.6.8 and 6.1.1.4'
H H 0.0000 0.0000 'International Tables Vol C Tables 4.2.6.8 and 6.1.1.4'
N N 0.0311 0.0180 'International Tables Vol C Tables 4.2.6.8 and 6.1.1.4'
O O 0.0492 0.0322 'International Tables Vol C Tables 4.2.6.8 and 6.1.1.4'
F F 0.0727 0.0534 'International Tables Vol C Tables 4.2.6.8 and 6.1.1.4'
Cu Cu -1.9646 0.5888 'International Tables Vol C Tables 4.2.6.8 and 6.1.1.4'

loop_
_geom_angle_atom_site_label_1
_geom_angle_atom_site_label_2
_geom_angle_atom_site_label_3
_geom_angle
_geom_angle_site_symmetry_1
_geom_angle_site_symmetry_3
O1 Cu1 O1 180.00(7) . 3_785
O1 Cu1 O2 87.72(4) . 3_785
O1 Cu1 O2 92.28(4) 3_785 3_785
O1 Cu1 O2 92.28(4) . .
O1 Cu1 O2 87.72(4) 3_785 .
O2 Cu1 O2 180.0 3_785 .
O1 Cu1 N14S 85.33(5) . .
O1 Cu1 N14S 94.67(5) 3_785 .
O2 Cu1 N14S 93.92(4) 3_785 .
O2 Cu1 N14S 86.08(4) . .
O1 Cu1 N14S 94.67(5) . 3_785
O1 Cu1 N14S 85.33(5) 3_785 3_785
O2 Cu1 N14S 86.08(4) 3_785 3_785
O2 Cu1 N14S 93.91(4) . 3_785
N14S Cu1 N14S 180.0 . 3_785
C2 O1 Cu1 123.04(10) . .
F3 C1 F1 112.5(5) . .
F1A C1 F2A 109.8(5) . .
F3 C1 F2 108.1(4) . .
F1 C1 F2 102.7(5) . .
F1A C1 F3A 104.0(5) . .
F2A C1 F3A 104.0(4) . .
F3 C1 C2 113.2(4) . .
F1A C1 C2 116.2(4) . .
F1 C1 C2 111.6(4) . .
F2A C1 C2 113.1(3) . .
F2 C1 C2 108.0(3) . .
F3A C1 C2 108.5(3) . .
O1 C2 C3 128.59(15) . .
O1 C2 C1 113.65(15) . .
C3 C2 C1 117.75(15) . .
C4 C3 C2 121.80(15) . .
O2 C4 C3 128.79(15) . .
O2 C4 C5 113.70(14) . .
C3 C4 C5 117.50(14) . .
F6 C5 F5 106.1(8) . .
F6 C5 F4 109.4(9) . .
F5 C5 F4 105.1(8) . .
F6A C5 F4A 107.9(8) . .
F6A C5 F5A 105.7(8) . .
F4A C5 F5A 107.8(6) . .
F6 C5 C4 111.6(5) . .
F5 C5 C4 112.4(6) . .
F6A C5 C4 113.7(7) . .
F4 C5 C4 112.0(7) . .
F4A C5 C4 110.1(6) . .
F5A C5 C4 111.4(4) . .
C4 O2 Cu1 122.55(10) . .
O3 Cu2 O6 177.98(5) . .
O3 Cu2 O1S 85.88(5) . .
O6 Cu2 O1S 94.27(5) . .
O3 Cu2 O1R 92.43(5) . .
O6 Cu2 O1R 87.52(4) . .
O1S Cu2 O1R 176.43(4) . .
O3 Cu2 O4 85.21(5) . .
O6 Cu2 O4 92.82(4) . .
O1S Cu2 O4 81.63(4) . .
O1R Cu2 O4 101.38(4) . .
O3 Cu2 O5 96.47(5) . .
O6 Cu2 O5 85.52(4) . .
O1S Cu2 O5 97.12(4) . .
O1R Cu2 O5 79.92(4) . .
O4 Cu2 O5 177.85(4) . .
C7 O3 Cu2 128.82(11) . .
F8 C6 F7 106.74(18) . .
F8 C6 F9 106.37(15) . .
F7 C6 F9 107.57(17) . .
F8 C6 C7 110.25(15) . .
F7 C6 C7 112.18(15) . .
F9 C6 C7 113.35(15) . .
O3 C7 C8 129.49(16) . .
O3 C7 C6 113.24(15) . .
C8 C7 C6 117.24(15) . .
C7 C8 C9 122.12(15) . .
O4 C9 C8 128.18(17) . .
O4 C9 C10 113.81(16) . .
C8 C9 C10 118.01(16) . .
F10 C10 F11 107.19(16) . .
F10 C10 F12 107.12(18) . .
F11 C10 F12 107.30(17) . .
F10 C10 C9 114.35(16) . .
F11 C10 C9 110.69(17) . .
F12 C10 C9 109.88(15) . .
C9 O4 Cu2 121.58(11) . .
C12 O5 Cu2 120.74(11) . .
F14 C11 F15 107.14(16) . .
F14 C11 F13 106.86(16) . .
F15 C11 F13 106.82(17) . .
F14 C11 C12 111.54(16) . .
F15 C11 C12 114.25(15) . .
F13 C11 C12 109.86(15) . .
O5 C12 C13 128.48(16) . .
O5 C12 C11 113.83(15) . .
C13 C12 C11 117.67(15) . .
C14 C13 C12 122.47(15) . .
O6 C14 C13 129.37(15) . .
O6 C14 C15 112.45(15) . .
C13 C14 C15 118.17(15) . .
F17A C15 F18A 113.1(7) . .
F17A C15 F16A 97.7(7) . .
F18A C15 F16A 107.9(6) . .
F18 C15 F17 104.9(4) . .
F18 C15 F16 113.9(6) . .
F17 C15 F16 99.6(5) . .
F17A C15 C14 114.7(7) . .
F18A C15 C14 114.2(4) . .
F18 C15 C14 113.5(3) . .
F16A C15 C14 107.6(4) . .
F17 C15 C14 108.8(3) . .
F16 C15 C14 114.5(5) . .
C14 O6 Cu2 128.42(11) . .
O8 Cu3 O8 180.0 . 3_675
O8 Cu3 O7 92.51(4) . .
O8 Cu3 O7 87.49(4) 3_675 .
O8 Cu3 O7 87.49(4) . 3_675
O8 Cu3 O7 92.51(4) 3_675 3_675
O7 Cu3 O7 180.0 . 3_675
O8 Cu3 N14R 87.20(4) . .
O8 Cu3 N14R 92.80(4) 3_675 .
O7 Cu3 N14R 89.51(4) . .
O7 Cu3 N14R 90.49(4) 3_675 .
O8 Cu3 N14R 92.80(4) . 3_675
O8 Cu3 N14R 87.20(4) 3_675 3_675
O7 Cu3 N14R 90.49(4) . 3_675
O7 Cu3 N14R 89.51(4) 3_675 3_675
N14R Cu3 N14R 180.0 . 3_675
C17 O7 Cu3 124.00(10) . .
F20 C16 F21 107.65(13) . .
F20 C16 F19 107.79(14) . .
F21 C16 F19 106.39(13) . .
F20 C16 C17 112.71(13) . .
F21 C16 C17 112.05(13) . .
F19 C16 C17 109.97(13) . .
O7 C17 C18 128.63(14) . .
O7 C17 C16 115.27(14) . .
C18 C17 C16 116.06(13) . .
C19 C18 C17 121.60(14) . .
O8 C19 C18 128.74(14) . .
O8 C19 C20 113.05(13) . .
C18 C19 C20 118.21(14) . .
F22 C20 F23 109.8(11) . .
F22A C20 F24A 107.8(12) . .
F22 C20 F24 106.2(11) . .
F23 C20 F24 106.4(12) . .
F22A C20 F23A 108.5(11) . .
F24A C20 F23A 104.6(11) . .
F22 C20 C19 109.0(9) . .
F22A C20 C19 113.9(6) . .
F23 C20 C19 111.9(9) . .
F24A C20 C19 110.2(9) . .
F24 C20 C19 113.3(6) . .
F23A C20 C19 111.5(9) . .
C19 O8 Cu3 124.34(10) . .
N2R O1R Cu2 124.62(9) . .
O1R N2R C11R 124.76(13) . .
O1R N2R C3R 121.67(12) . .
C11R N2R C3R 112.01(13) . .
N2R C3R C4R 110.99(13) . .
N2R C3R C5R 105.81(12) . .
C4R C3R C5R 110.39(14) . .
N2R C3R C6R 99.65(12) . .
C4R C3R C6R 115.32(14) . .
C5R C3R C6R 113.77(14) . .
N9R C6R C7R 110.61(13) . .
N9R C6R C8R 105.70(13) . .
C7R C6R C8R 111.08(13) . .
N9R C6R C3R 99.65(12) . .
C7R C6R C3R 115.44(14) . .
C8R C6R C3R 113.32(14) . .
O10R N9R C11R 125.26(13) . .
O10R N9R C6R 122.86(12) . .
C11R N9R C6R 111.24(12) . .
N2R C11R N9R 108.01(13) . .
N2R C11R C12R 126.72(14) . .
N9R C11R C12R 125.26(14) . .
C19R C12R C13R 104.54(13) . .
C19R C12R C11R 126.82(15) . .
C13R C12R C11R 128.50(15) . .
N14R C13R C12R 111.27(14) . .
C13R N14R N15R 104.92(12) . .
C13R N14R Cu3 118.02(10) . .
N15R N14R Cu3 137.02(10) . .
C19R N15R N14R 112.13(13) . .
C19R N15R C16R 125.87(13) . .
N14R N15R C16R 121.73(13) . .
N15R C16R C17R 113.63(13) . .
C18R C17R C16R 112.70(14) . .
N15R C19R C12R 107.14(14) . .
N2S O1S Cu2 123.41(9) . .
O1S N2S C11S 124.67(13) . .
O1S N2S C3S 121.75(13) . .
C11S N2S C3S 111.59(13) . .
N2S C3S C4S 111.22(14) . .
N2S C3S C5S 105.36(13) . .
C4S C3S C5S 110.13(14) . .
N2S C3S C6S 99.69(12) . .
C4S C3S C6S 115.69(14) . .
C5S C3S C6S 113.81(15) . .
N9S C6S C7S 110.33(15) . .
N9S C6S C8S 105.74(14) . .
C7S C6S C8S 110.72(14) . .
N9S C6S C3S 99.73(12) . .
C7S C6S C3S 115.44(14) . .
C8S C6S C3S 113.87(15) . .
O10S N9S C11S 125.28(14) . .
O10S N9S C6S 123.06(13) . .
C11S N9S C6S 111.18(13) . .
N2S C11S N9S 108.39(14) . .
N2S C11S C12S 125.95(15) . .
N9S C11S C12S 125.62(15) . .
C19S C12S C13S 104.92(14) . .
C19S C12S C11S 126.09(15) . .
C13S C12S C11S 128.99(15) . .
N14S C13S C12S 110.85(14) . .
C13S N14S N15S 105.11(13) . .
C13S N14S Cu1 123.40(11) . .
N15S N14S Cu1 130.95(10) . .
C19S N15S N14S 112.25(13) . .
C19S N15S C16S 125.58(13) . .
N14S N15S C16S 122.17(13) . .
N15S C16S C17S 112.02(13) . .
C16S C17S C18S 110.80(16) . .
N15S C19S C12S 106.86(14) . .

loop_
_geom_bond_atom_site_label_1
_geom_bond_atom_site_label_2
_geom_bond_distance
_geom_bond_site_symmetry_2
Cu1 O1 1.9736(11) .
Cu1 O1 1.9736(11) 3_785
Cu1 O2 1.9774(11) 3_785
Cu1 O2 1.9774(11) .
Cu1 N14S 2.3961(13) .
Cu1 N14S 2.3962(13) 3_785
O1 C2 1.256(2) .
C1 F3 1.249(7) .
C1 F1A 1.288(8) .
C1 F1 1.297(7) .
C1 F2A 1.310(5) .
C1 F2 1.341(6) .
C1 F3A 1.357(7) .
C1 C2 1.538(2) .
C2 C3 1.390(2) .
C3 C4 1.391(2) .
C4 O2 1.2525(19) .
C4 C5 1.533(2) .
C5 F6 1.241(12) .
C5 F5 1.316(12) .
C5 F6A 1.316(11) .
C5 F4 1.342(13) .
C5 F4A 1.342(11) .
C5 F5A 1.396(11) .
Cu2 O3 1.9578(11) .
Cu2 O6 1.9634(11) .
Cu2 O1S 2.0207(11) .
Cu2 O1R 2.0224(11) .
Cu2 O4 2.2659(12) .
Cu2 O5 2.2682(12) .
O3 C7 1.255(2) .
C6 F8 1.335(2) .
C6 F7 1.312(2) .
C6 F9 1.322(2) .
C6 C7 1.533(2) .
C7 C8 1.387(3) .
C8 C9 1.400(2) .
C9 O4 1.240(2) .
C9 C10 1.539(3) .
C10 F10 1.326(2) .
C10 F11 1.330(2) .
C10 F12 1.332(2) .
O5 C12 1.240(2) .
C11 F14 1.324(2) .
C11 F15 1.330(2) .
C11 F13 1.332(2) .
C11 C12 1.541(2) .
C12 C13 1.396(2) .
C13 C14 1.386(2) .
C14 O6 1.261(2) .
C14 C15 1.530(2) .
C15 F17A 1.197(14) .
C15 F18A 1.258(8) .
C15 F18 1.303(7) .
C15 F16A 1.338(9) .
C15 F17 1.363(5) .
C15 F16 1.424(13) .
Cu3 O8 1.9575(10) .
Cu3 O8 1.9575(10) 3_675
Cu3 O7 1.9769(10) .
Cu3 O7 1.9770(10) 3_675
Cu3 N14R 2.4402(13) .
Cu3 N14R 2.4403(13) 3_675
O7 C17 1.2482(19) .
C16 F20 1.3166(19) .
C16 F21 1.3362(19) .
C16 F19 1.339(2) .
C16 C17 1.537(2) .
C17 C18 1.398(2) .
C18 C19 1.381(2) .
C19 O8 1.2611(19) .
C19 C20 1.533(2) .
C20 F22 1.30(2) .
C20 F22A 1.297(15) .
C20 F23 1.326(18) .
C20 F24A 1.334(19) .
C20 F24 1.337(14) .
C20 F23A 1.361(18) .
O1R N2R 1.3081(17) .
N2R C11R 1.335(2) .
N2R C3R 1.5042(19) .
C3R C4R 1.520(2) .
C3R C5R 1.532(2) .
C3R C6R 1.551(2) .
C6R N9R 1.5057(19) .
C6R C7R 1.521(2) .
C6R C8R 1.534(2) .
N9R O10R 1.2701(18) .
N9R C11R 1.360(2) .
C11R C12R 1.436(2) .
C12R C19R 1.389(2) .
C12R C13R 1.410(2) .
C13R N14R 1.327(2) .
N14R N15R 1.3684(19) .
N15R C19R 1.334(2) .
N15R C16R 1.467(2) .
C16R C17R 1.519(2) .
C17R C18R 1.519(2) .
O1S N2S 1.3062(18) .
N2S C11S 1.335(2) .
N2S C3S 1.505(2) .
C3S C4S 1.520(2) .
C3S C5S 1.534(2) .
C3S C6S 1.551(2) .
C6S N9S 1.505(2) .
C6S C7S 1.523(2) .
C6S C8S 1.529(2) .
N9S O10S 1.2691(19) .
N9S C11S 1.358(2) .
C11S C12S 1.438(2) .
C12S C19S 1.387(2) .
C12S C13S 1.408(2) .
C13S N14S 1.328(2) .
N14S N15S 1.3654(19) .
N15S C19S 1.333(2) .
N15S C16S 1.467(2) .
C16S C17S 1.515(2) .
C17S C18S 1.524(3) .
